data_4344754
loop_
_publ_author_name
'Zeng, Guang'
'Xing, Shanghua'
'Wang, Xiuru'
'Yang, Yulin'
'Ma, Dingxuan'
'Liang, Hongwei'
'Gao, Lu'
'Hua, Jia'
'Li, Guanghua'
'Shi, Zhan'
'Feng, Shouhua'

_publ_section_title
;
 3d-4f Metal-Organic Framework with Dual Luminescent Centers That
 Efficiently Discriminates the Isomer and Homologues of Small Organic
 Molecules.
;
_journal_issue 3
_journal_name_full 'Inorganic chemistry'
_journal_page_first 1089
_journal_page_last 1095
_journal_paper_doi 10.1021/acs.inorgchem.5b02193
_journal_volume 55
_journal_year 2016
_chemical_formula_moiety 'C46 H48 Ce Cu4 I4 N3 O13'
_chemical_formula_sum 'C46 H48 Ce Cu4 I4 N3 O13'
_chemical_formula_weight 1752.75
_chemical_melting_point ?
_chemical_name_systematic
; 
 ? 
;
_space_group_IT_number 2
_symmetry_cell_setting triclinic
_symmetry_space_group_name_Hall '-P 1'
_symmetry_space_group_name_H-M 'P -1'
_atom_sites_solution_hydrogens geom
_atom_sites_solution_primary direct
_atom_sites_solution_secondary difmap
_audit_creation_method SHELXL-97
_cell_angle_alpha 104.13(3)
_cell_angle_beta 100.68(3)
_cell_angle_gamma 96.53(3)
_cell_formula_units_Z 2
_cell_length_a 9.758(2)
_cell_length_b 16.575(3)
_cell_length_c 21.452(4)
_cell_measurement_temperature 293(2)
_cell_volume 3260.0(13)
_computing_cell_refinement Process-auto
_computing_data_collection Process-auto
_computing_data_reduction Process-auto
_computing_structure_refinement 'SHELXL-97 (Sheldrick, 1997)'
_computing_structure_solution 'SHELXS-97 (Sheldrick, 1990)'
_diffrn_ambient_temperature 293(2)
_diffrn_detector_area_resol_mean 10.0
_diffrn_measured_fraction_theta_full 0.963
_diffrn_measured_fraction_theta_max 0.963
_diffrn_measurement_device_type 'Rigaku RAXIS-RAPID'
_diffrn_measurement_method omega-scan
_diffrn_radiation_monochromator graphite
_diffrn_radiation_source 'fine-focus sealed tube'
_diffrn_radiation_type MoK\a
_diffrn_radiation_wavelength 0.71073
_diffrn_reflns_av_R_equivalents 0.0761
_diffrn_reflns_av_sigmaI/netI 0.1142
_diffrn_reflns_limit_h_max 12
_diffrn_reflns_limit_h_min -12
_diffrn_reflns_limit_k_max 21
_diffrn_reflns_limit_k_min -20
_diffrn_reflns_limit_l_max 27
_diffrn_reflns_limit_l_min -27
_diffrn_reflns_number 30388
_diffrn_reflns_theta_full 27.44
_diffrn_reflns_theta_max 27.44
_diffrn_reflns_theta_min 3.00
_diffrn_standards_decay_% 0
_diffrn_standards_interval_count 0
_diffrn_standards_interval_time 0
_diffrn_standards_number 0
_exptl_absorpt_coefficient_mu 3.913
_exptl_absorpt_correction_T_max 0.4810
_exptl_absorpt_correction_T_min 0.4417
_exptl_absorpt_correction_type empirical
_exptl_absorpt_process_details Process-auto
_exptl_crystal_colour colourless
_exptl_crystal_density_diffrn 1.786
_exptl_crystal_density_meas ?
_exptl_crystal_density_method 'not measured'
_exptl_crystal_description block
_exptl_crystal_F_000 1670
_exptl_crystal_size_max 0.22
_exptl_crystal_size_mid 0.20
_exptl_crystal_size_min 0.19
_refine_diff_density_max 1.244
_refine_diff_density_min -0.942
_refine_diff_density_rms 0.206
_refine_ls_extinction_method none
_refine_ls_goodness_of_fit_ref 1.021
_refine_ls_hydrogen_treatment mixed
_refine_ls_matrix_type full
_refine_ls_number_parameters 613
_refine_ls_number_reflns 14331
_refine_ls_number_restraints 244
_refine_ls_restrained_S_all 1.016
_refine_ls_R_factor_all 0.1376
_refine_ls_R_factor_gt 0.0752
_refine_ls_shift/su_max 0.001
_refine_ls_shift/su_mean 0.000
_refine_ls_structure_factor_coef Fsqd
_refine_ls_weighting_details 'calc w=1/[\s^2^(Fo^2^)+(0.0884P)^2^+33.7623P] where P=(Fo^2^+2Fc^2^)/3'
_refine_ls_weighting_scheme calc
_refine_ls_wR_factor_gt 0.1929
_refine_ls_wR_factor_ref 0.2218
_reflns_number_gt 8264
_reflns_number_total 14331
_reflns_threshold_expression >2sigma(I)
_cod_data_source_file ic5b02193_si_003.cif
_cod_data_source_block sad
_cod_depositor_comments
;
The following automatic conversions were performed:

'_chemical_melting_point' value 'not measured' was changed to '?' -
the value is undefined or not given.

'_exptl_crystal_density_meas' value 'none' was changed to '?' - the
value is perceived as not measured.

Automatic conversion script
Id: cif_fix_values 4268 2015-11-12 08:31:59Z antanas 
;
_cod_original_cell_volume 3260.0(11)
_cod_original_sg_symbol_H-M p-1
_cod_database_code 4344754

loop_
_symmetry_equiv_pos_as_xyz
'x, y, z'
'-x, -y, -z'

loop_
_atom_site_label
_atom_site_type_symbol
_atom_site_fract_x
_atom_site_fract_y
_atom_site_fract_z
_atom_site_U_iso_or_equiv
_atom_site_adp_type
_atom_site_occupancy
_atom_site_symmetry_multiplicity
_atom_site_calc_flag
_atom_site_refinement_flags
Ce1 Ce 0.27720(6) 0.51746(4) -0.00173(3) 0.03170(18) Uani 1 1 d D
I1 I 0.76373(9) 0.99164(6) 0.50025(5) 0.0475(2) Uani 1 1 d .
I2 I 0.98493(9) 0.77848(6) 0.46957(4) 0.0475(2) Uani 1 1 d .
I3 I 1.08712(9) 0.97835(7) 0.67145(5) 0.0550(3) Uani 1 1 d .
I4 I 0.70094(10) 0.78769(6) 0.61220(5) 0.0547(3) Uani 1 1 d .
Cu1 Cu 1.01258(18) 0.94228(11) 0.53908(9) 0.0523(4) Uani 1 1 d .
Cu2 Cu 0.75388(18) 0.82695(12) 0.50223(9) 0.0538(5) Uani 1 1 d .
Cu3 Cu 0.82017(19) 0.94511(13) 0.62078(10) 0.0657(6) Uani 1 1 d .
Cu4 Cu 0.96305(19) 0.81685(12) 0.59713(9) 0.0545(5) Uani 1 1 d .
O1 O 0.1732(9) 0.5493(6) 0.0943(4) 0.052(2) Uani 1 1 d .
O2 O -0.0541(9) 0.4892(6) 0.0751(4) 0.049(2) Uani 1 1 d .
O3 O 0.5438(9) 1.3703(6) 0.9264(5) 0.053(2) Uani 1 1 d .
O4 O 0.3243(9) 1.4052(6) 0.9120(4) 0.047(2) Uani 1 1 d .
O5 O 1.3550(10) 0.5871(6) 0.9188(4) 0.052(2) Uani 1 1 d .
O6 O 1.5688(10) 0.5499(7) 0.9372(5) 0.056(3) Uani 1 1 d .
O7 O 0.1193(10) 0.3813(6) -0.0055(6) 0.071(3) Uani 1 1 d D
O8 O 0.1941(12) 0.6688(6) 0.0115(6) 0.068(3) Uani 1 1 d D
N1 N 0.5782(11) 0.7631(7) 0.4349(5) 0.045(3) Uani 1 1 d .
N2 N 0.7056(11) 1.0261(8) 0.6661(6) 0.055(3) Uani 1 1 d .
N3 N 1.0979(12) 0.7499(8) 0.6375(6) 0.052(3) Uani 1 1 d .
C1 C 0.4528(16) 0.7862(10) 0.4383(7) 0.062(4) Uani 1 1 d .
H1 H 0.4494 0.8347 0.4703 0.074 Uiso 1 1 calc R
C2 C 0.3279(13) 0.7417(9) 0.3965(7) 0.052(4) Uani 1 1 d .
H2 H 0.2424 0.7580 0.4031 0.063 Uiso 1 1 calc R
C3 C 0.3289(13) 0.6721(9) 0.3444(6) 0.049(3) Uani 1 1 d .
C4 C 0.4599(13) 0.6483(9) 0.3402(7) 0.052(4) Uani 1 1 d .
H4 H 0.4675 0.6011 0.3079 0.062 Uiso 1 1 calc R
C5 C 0.5786(13) 0.6966(9) 0.3854(7) 0.048(3) Uani 1 1 d .
H5 H 0.6658 0.6814 0.3807 0.057 Uiso 1 1 calc R
C6 C 0.1964(12) 0.6232(8) 0.2980(6) 0.040(3) Uani 1 1 d .
C7 C 0.1908(11) 0.5971(7) 0.2308(5) 0.031(2) Uani 1 1 d .
H7 H 0.2716 0.6089 0.2154 0.037 Uiso 1 1 calc R
C8 C 0.0674(12) 0.5538(7) 0.1863(6) 0.034(3) Uani 1 1 d .
C9 C -0.0531(11) 0.5318(8) 0.2098(6) 0.037(3) Uani 1 1 d .
H9 H -0.1345 0.4995 0.1806 0.045 Uiso 1 1 calc R
C10 C -0.0501(14) 0.5578(8) 0.2757(6) 0.044(3) Uani 1 1 d .
H10 H -0.1298 0.5435 0.2912 0.053 Uiso 1 1 calc R
C11 C 0.0706(12) 0.6053(9) 0.3192(6) 0.043(3) Uani 1 1 d .
H11 H 0.0691 0.6259 0.3634 0.052 Uiso 1 1 calc R
C12 C 0.0605(11) 0.5274(8) 0.1142(5) 0.035(3) Uani 1 1 d .
C13 C 0.7601(14) 1.1038(10) 0.7087(7) 0.057(4) Uani 1 1 d .
H13 H 0.8579 1.1199 0.7207 0.068 Uiso 1 1 calc R
C14 C 0.6806(14) 1.1573(8) 0.7337(7) 0.048(3) Uani 1 1 d .
H14 H 0.7241 1.2086 0.7636 0.058 Uiso 1 1 calc R
C15 C 0.5317(12) 1.1386(8) 0.7163(6) 0.038(3) Uani 1 1 d .
C16 C 0.4730(14) 1.0564(9) 0.6703(7) 0.057(4) Uani 1 1 d .
H16 H 0.3759 1.0387 0.6556 0.069 Uiso 1 1 calc R
C17 C 0.5664(15) 1.0064(9) 0.6497(8) 0.069(5) Uani 1 1 d .
H17 H 0.5284 0.9532 0.6214 0.082 Uiso 1 1 calc R
C18 C 0.4333(14) 1.1944(8) 0.7406(6) 0.042(3) Uani 1 1 d .
C19 C 0.4718(13) 1.2543(8) 0.8032(6) 0.040(3) Uani 1 1 d .
H19 H 0.5625 1.2610 0.8289 0.048 Uiso 1 1 calc R
C20 C 0.3772(11) 1.3025(7) 0.8265(6) 0.031(2) Uani 1 1 d .
C21 C 0.2441(14) 1.2943(8) 0.7870(7) 0.049(4) Uani 1 1 d .
H21 H 0.1793 1.3263 0.8029 0.059 Uiso 1 1 calc R
C22 C 0.2057(15) 1.2399(9) 0.7247(7) 0.057(4) Uani 1 1 d .
H22 H 0.1179 1.2376 0.6980 0.068 Uiso 1 1 calc R
C23 C 0.2982(14) 1.1883(9) 0.7018(7) 0.047(3) Uani 1 1 d .
H23 H 0.2705 1.1496 0.6605 0.056 Uiso 1 1 calc R
C24 C 0.4176(13) 1.3638(8) 0.8930(6) 0.043(3) Uani 1 1 d .
C25 C 1.2382(18) 0.7677(14) 0.6366(9) 0.083(6) Uani 1 1 d .
H25 H 1.2665 0.8054 0.6139 0.099 Uiso 1 1 calc R
C26 C 1.3382(16) 0.7303(11) 0.6689(8) 0.066(5) Uani 1 1 d .
H26 H 1.4317 0.7405 0.6653 0.079 Uiso 1 1 calc R
C27 C 1.3009(14) 0.6777(8) 0.7069(7) 0.044(3) Uani 1 1 d .
C28 C 1.1596(13) 0.6624(10) 0.7073(7) 0.052(4) Uani 1 1 d .
H28 H 1.1299 0.6283 0.7325 0.063 Uiso 1 1 calc R
C29 C 1.0641(16) 0.6952(10) 0.6725(8) 0.058(4) Uani 1 1 d .
H29 H 0.9692 0.6798 0.6721 0.069 Uiso 1 1 calc R
C30 C 1.4103(13) 0.6393(9) 0.7434(7) 0.046(3) Uani 1 1 d .
C31 C 1.3918(12) 0.6239(8) 0.8029(6) 0.041(3) Uani 1 1 d .
H31 H 1.3105 0.6348 0.8180 0.049 Uiso 1 1 calc R
C32 C 1.4953(13) 0.5921(8) 0.8396(6) 0.040(3) Uani 1 1 d .
C33 C 1.6169(14) 0.5758(9) 0.8189(7) 0.052(4) Uani 1 1 d .
H33 H 1.6885 0.5588 0.8453 0.062 Uiso 1 1 calc R
C34 C 1.6308(17) 0.5859(11) 0.7549(8) 0.069(5) Uani 1 1 d .
H34 H 1.7082 0.5703 0.7382 0.083 Uiso 1 1 calc R
C35 C 1.5305(16) 0.6182(10) 0.7188(8) 0.060(4) Uani 1 1 d U
H35 H 1.5413 0.6262 0.6785 0.072 Uiso 1 1 calc R
C36 C 1.4724(13) 0.5750(8) 0.9032(6) 0.036(3) Uani 1 1 d U
H7A H 0.030(7) 0.376(2) 0.011(5) 0.043 Uiso 1 1 d D
H7B H 0.129(8) 0.3217(10) -0.025(6) 0.043 Uiso 1 1 d D
H8A H 0.187(12) 0.704(3) 0.0527(18) 0.043 Uiso 1 1 d D
H8B H 0.194(13) 0.698(4) -0.022(3) 0.043 Uiso 1 1 d D
O9 O 1.159(2) 0.4661(12) 0.4376(9) 0.145(4) Uani 1 1 d DU
C37 C 1.293(3) 0.5049(16) 0.4366(12) 0.145(4) Uani 1 1 d DU
H37A H 1.2882 0.5232 0.3967 0.174 Uiso 1 1 calc R
H37B H 1.3581 0.4648 0.4365 0.174 Uiso 1 1 calc R
C38 C 1.345(3) 0.5770(16) 0.4937(11) 0.145(4) Uani 1 1 d DU
H38A H 1.4351 0.6061 0.4911 0.174 Uiso 1 1 calc R
H38B H 1.2784 0.6163 0.4954 0.174 Uiso 1 1 calc R
O10 O 1.362(2) 0.5467(12) 0.5511(9) 0.145(4) Uani 1 1 d DU
C39 C 1.232(3) 0.5014(17) 0.5566(12) 0.145(4) Uani 1 1 d DU
H39A H 1.1663 0.5400 0.5664 0.174 Uiso 1 1 calc R
H39B H 1.2503 0.4747 0.5921 0.174 Uiso 1 1 calc R
C40 C 1.171(3) 0.4381(16) 0.4950(11) 0.145(4) Uani 1 1 d DU
H40A H 1.2288 0.3938 0.4911 0.174 Uiso 1 1 calc R
H40B H 1.0780 0.4133 0.4969 0.174 Uiso 1 1 calc R
O11 O 0.307(4) 0.085(2) -0.0793(18) 0.141(6) Uani 0.50 1 d PDU
C41 C 0.375(4) 0.163(3) -0.039(2) 0.141(6) Uani 0.50 1 d PDU
H41A H 0.4176 0.1950 -0.0650 0.170 Uiso 0.50 1 calc PR
H41B H 0.4494 0.1563 -0.0050 0.170 Uiso 0.50 1 calc PR
C42 C 0.274(5) 0.208(3) -0.0095(18) 0.141(6) Uani 0.50 1 d PDU
H42A H 0.2282 0.1756 0.0149 0.170 Uiso 0.50 1 calc PR
H42B H 0.3226 0.2618 0.0208 0.170 Uiso 0.50 1 calc PR
O12 O 0.174(4) 0.222(2) -0.0601(19) 0.141(6) Uani 0.50 1 d PDU
C43 C 0.089(4) 0.146(3) -0.102(2) 0.141(6) Uani 0.50 1 d PDU
H43A H 0.0420 0.1562 -0.1426 0.170 Uiso 0.50 1 calc PR
H43B H 0.0181 0.1266 -0.0805 0.170 Uiso 0.50 1 calc PR
C44 C 0.177(4) 0.085(3) -0.116(2) 0.141(6) Uani 0.50 1 d PDU
H44A H 0.1207 0.0313 -0.1187 0.170 Uiso 0.50 1 calc PR
H44B H 0.1905 0.0821 -0.1598 0.170 Uiso 0.50 1 calc PR
O13 O 1.145(4) 0.729(2) 0.889(2) 0.160(7) Uani 0.50 1 d PDU
C45 C 1.204(4) 0.814(3) 0.905(3) 0.160(7) Uani 0.50 1 d PDU
H45A H 1.2971 0.8196 0.8961 0.192 Uiso 0.50 1 calc PR
H45B H 1.2123 0.8383 0.9522 0.192 Uiso 0.50 1 calc PR
C46 C 1.112(5) 0.856(3) 0.867(3) 0.160(7) Uani 0.50 1 d PDU
H46A H 1.1556 0.9143 0.8735 0.192 Uiso 0.50 1 calc PR
H46B H 1.0898 0.8271 0.8208 0.192 Uiso 0.50 1 calc PR
O14 O 0.991(4) 0.853(2) 0.894(2) 0.160(7) Uani 0.50 1 d PDU
C47 C 0.909(4) 0.771(3) 0.874(3) 0.160(7) Uani 0.50 1 d PDU
H47A H 0.8562 0.7629 0.9071 0.192 Uiso 0.50 1 calc PR
H47B H 0.8417 0.7631 0.8328 0.192 Uiso 0.50 1 calc PR
C48 C 1.003(5) 0.712(2) 0.867(3) 0.160(7) Uani 0.50 1 d PDU
H48A H 0.9703 0.6682 0.8857 0.192 Uiso 0.50 1 calc PR
H48B H 0.9866 0.6860 0.8195 0.192 Uiso 0.50 1 calc PR
O15 O 1.672(6) 1.009(3) 0.849(3) 0.235(10) Uani 0.50 1 d PDU
C49 C 1.528(7) 1.002(4) 0.825(3) 0.235(10) Uani 0.50 1 d PDU
H49A H 1.5051 0.9825 0.7768 0.282 Uiso 0.50 1 calc PR
H49B H 1.4989 1.0569 0.8375 0.282 Uiso 0.50 1 calc PR
C50 C 1.456(6) 0.943(4) 0.852(3) 0.235(10) Uani 0.50 1 d PDU
H50A H 1.4896 0.9582 0.8998 0.282 Uiso 0.50 1 calc PR
H50B H 1.3552 0.9422 0.8420 0.282 Uiso 0.50 1 calc PR
O16 O 1.488(6) 0.863(3) 0.824(3) 0.235(10) Uani 0.50 1 d PDU
C51 C 1.633(7) 0.859(3) 0.841(4) 0.235(10) Uani 0.50 1 d PDU
H51A H 1.6539 0.8075 0.8148 0.282 Uiso 0.50 1 calc PR
H51B H 1.6601 0.8608 0.8872 0.282 Uiso 0.50 1 calc PR
C52 C 1.711(5) 0.931(4) 0.829(3) 0.235(10) Uani 0.50 1 d PDU
H52A H 1.8092 0.9356 0.8505 0.282 Uiso 0.50 1 calc PR
H52B H 1.7059 0.9183 0.7820 0.282 Uiso 0.50 1 calc PR

loop_
_atom_site_aniso_label
_atom_site_aniso_U_11
_atom_site_aniso_U_22
_atom_site_aniso_U_33
_atom_site_aniso_U_23
_atom_site_aniso_U_13
_atom_site_aniso_U_12
Ce1 0.0218(3) 0.0485(4) 0.0242(3) 0.0065(3) 0.0044(3) 0.0115(3)
I1 0.0365(4) 0.0524(5) 0.0591(6) 0.0237(4) 0.0105(4) 0.0113(4)
I2 0.0483(5) 0.0486(5) 0.0452(5) 0.0046(4) 0.0186(4) 0.0103(4)
I3 0.0407(5) 0.0665(7) 0.0463(5) 0.0035(5) 0.0017(4) 0.0004(4)
I4 0.0487(5) 0.0620(6) 0.0596(6) 0.0206(5) 0.0239(5) 0.0057(4)
Cu1 0.0485(10) 0.0553(11) 0.0562(11) 0.0183(9) 0.0143(9) 0.0094(8)
Cu2 0.0404(9) 0.0613(12) 0.0462(10) -0.0001(8) 0.0002(8) 0.0004(8)
Cu3 0.0463(10) 0.0661(13) 0.0725(13) -0.0114(10) 0.0186(10) 0.0169(9)
Cu4 0.0508(10) 0.0667(12) 0.0574(11) 0.0314(9) 0.0119(9) 0.0243(9)
O1 0.035(5) 0.074(7) 0.038(5) 0.002(5) 0.006(4) 0.004(4)
O2 0.034(5) 0.072(7) 0.036(5) 0.009(4) 0.005(4) 0.005(4)
O3 0.036(5) 0.058(6) 0.051(6) -0.004(5) 0.003(4) 0.007(4)
O4 0.041(5) 0.047(5) 0.044(5) -0.001(4) 0.005(4) 0.010(4)
O5 0.046(5) 0.077(7) 0.040(5) 0.025(5) 0.014(4) 0.014(5)
O6 0.049(6) 0.071(7) 0.053(6) 0.028(5) 0.003(5) 0.018(5)
O7 0.049(6) 0.056(7) 0.120(10) 0.024(7) 0.041(7) 0.018(5)
O8 0.072(7) 0.063(7) 0.078(8) 0.018(6) 0.026(7) 0.025(6)
N1 0.044(6) 0.039(6) 0.037(6) -0.004(5) 0.002(5) -0.006(5)
N2 0.033(6) 0.061(8) 0.060(8) -0.005(6) 0.010(6) 0.012(5)
N3 0.050(7) 0.063(8) 0.063(8) 0.041(7) 0.019(6) 0.027(6)
C1 0.061(9) 0.071(11) 0.047(9) -0.005(7) 0.019(8) 0.023(8)
C2 0.028(6) 0.065(10) 0.048(8) -0.006(7) -0.003(6) 0.005(6)
C3 0.035(6) 0.073(10) 0.027(7) 0.001(6) 0.002(6) 0.002(6)
C4 0.032(6) 0.053(9) 0.052(8) -0.014(7) 0.006(6) -0.003(6)
C5 0.025(6) 0.063(9) 0.052(8) 0.014(7) 0.000(6) 0.007(6)
C6 0.030(6) 0.060(9) 0.027(6) 0.010(6) 0.001(5) 0.003(6)
C7 0.016(5) 0.049(7) 0.024(6) 0.011(5) -0.002(4) 0.005(5)
C8 0.029(6) 0.037(7) 0.032(6) 0.001(5) 0.011(5) 0.004(5)
C9 0.020(5) 0.041(7) 0.043(7) 0.001(6) 0.006(5) -0.003(5)
C10 0.045(7) 0.048(8) 0.041(7) 0.011(6) 0.016(6) 0.004(6)
C11 0.033(6) 0.065(9) 0.030(7) 0.011(6) 0.009(6) 0.004(6)
C12 0.024(5) 0.058(8) 0.024(6) 0.010(5) 0.007(5) 0.011(5)
C13 0.036(7) 0.071(10) 0.051(9) -0.006(7) 0.012(7) 0.006(7)
C14 0.048(7) 0.035(7) 0.048(8) -0.008(6) 0.009(7) -0.005(6)
C15 0.032(6) 0.037(7) 0.038(7) -0.001(5) 0.009(5) 0.003(5)
C16 0.034(7) 0.064(10) 0.055(9) -0.021(7) 0.021(7) -0.002(6)
C17 0.041(8) 0.045(9) 0.086(12) -0.036(8) 0.012(8) -0.011(7)
C18 0.048(7) 0.037(7) 0.036(7) -0.002(5) 0.010(6) 0.014(6)
C19 0.034(6) 0.049(8) 0.034(7) 0.008(6) 0.007(6) 0.008(6)
C20 0.024(5) 0.034(6) 0.031(6) 0.008(5) 0.000(5) 0.005(5)
C21 0.052(8) 0.036(7) 0.062(9) 0.004(6) 0.025(7) 0.012(6)
C22 0.046(8) 0.063(10) 0.051(9) -0.005(7) 0.009(7) 0.014(7)
C23 0.042(7) 0.046(8) 0.040(7) 0.005(6) -0.007(6) 0.006(6)
C24 0.035(7) 0.048(8) 0.042(7) 0.000(6) 0.014(6) 0.008(6)
C25 0.059(10) 0.134(17) 0.094(14) 0.075(13) 0.039(10) 0.040(11)
C26 0.046(8) 0.102(13) 0.083(12) 0.069(11) 0.028(9) 0.027(8)
C27 0.042(7) 0.038(7) 0.049(8) 0.013(6) 0.003(6) 0.006(6)
C28 0.030(6) 0.080(11) 0.052(9) 0.035(8) -0.004(6) 0.014(7)
C29 0.047(8) 0.065(10) 0.060(10) 0.023(8) 0.004(7) 0.003(7)
C30 0.035(6) 0.066(9) 0.050(8) 0.030(7) 0.016(6) 0.019(6)
C31 0.030(6) 0.054(8) 0.040(7) 0.017(6) 0.000(6) 0.018(6)
C32 0.040(7) 0.050(8) 0.033(7) 0.012(6) 0.010(6) 0.012(6)
C33 0.038(7) 0.071(10) 0.056(9) 0.032(8) 0.010(7) 0.013(7)
C34 0.066(10) 0.095(13) 0.081(12) 0.049(10) 0.049(10) 0.051(9)
C35 0.060(4) 0.060(4) 0.060(4) 0.0166(14) 0.0134(13) 0.0103(12)
C36 0.036(3) 0.036(3) 0.036(3) 0.0098(12) 0.0078(12) 0.0059(11)
O9 0.145(4) 0.145(4) 0.145(4) 0.0395(10) 0.0321(9) 0.0241(7)
C37 0.145(4) 0.145(4) 0.145(4) 0.0395(10) 0.0321(9) 0.0241(7)
C38 0.145(4) 0.145(4) 0.145(4) 0.0395(10) 0.0321(9) 0.0241(7)
O10 0.145(4) 0.145(4) 0.145(4) 0.0395(10) 0.0321(9) 0.0241(7)
C39 0.145(4) 0.145(4) 0.145(4) 0.0395(10) 0.0321(9) 0.0241(7)
C40 0.145(4) 0.145(4) 0.145(4) 0.0395(10) 0.0321(9) 0.0241(7)
O11 0.141(6) 0.141(6) 0.141(6) 0.0384(17) 0.0313(14) 0.0236(11)
C41 0.141(6) 0.141(6) 0.141(6) 0.0384(17) 0.0313(14) 0.0236(11)
C42 0.141(6) 0.141(6) 0.141(6) 0.0384(17) 0.0313(14) 0.0236(11)
O12 0.141(6) 0.141(6) 0.141(6) 0.0384(17) 0.0313(14) 0.0236(11)
C43 0.141(6) 0.141(6) 0.141(6) 0.0384(17) 0.0313(14) 0.0236(11)
C44 0.141(6) 0.141(6) 0.141(6) 0.0384(17) 0.0313(14) 0.0236(11)
O13 0.160(7) 0.160(7) 0.160(7) 0.0435(19) 0.0353(16) 0.0267(12)
C45 0.160(7) 0.160(7) 0.160(7) 0.0435(19) 0.0353(16) 0.0267(12)
C46 0.160(7) 0.160(7) 0.160(7) 0.0435(19) 0.0353(16) 0.0267(12)
O14 0.160(7) 0.160(7) 0.160(7) 0.0435(19) 0.0353(16) 0.0267(12)
C47 0.160(7) 0.160(7) 0.160(7) 0.0435(19) 0.0353(16) 0.0267(12)
C48 0.160(7) 0.160(7) 0.160(7) 0.0435(19) 0.0353(16) 0.0267(12)
O15 0.235(10) 0.235(10) 0.235(10) 0.064(3) 0.052(2) 0.0392(16)
C49 0.235(10) 0.235(10) 0.235(10) 0.064(3) 0.052(2) 0.0392(16)
C50 0.235(10) 0.235(10) 0.235(10) 0.064(3) 0.052(2) 0.0392(16)
O16 0.235(10) 0.235(10) 0.235(10) 0.064(3) 0.052(2) 0.0392(16)
C51 0.235(10) 0.235(10) 0.235(10) 0.064(3) 0.052(2) 0.0392(16)
C52 0.235(10) 0.235(10) 0.235(10) 0.064(3) 0.052(2) 0.0392(16)

loop_
_atom_type_symbol
_atom_type_description
_atom_type_scat_dispersion_real
_atom_type_scat_dispersion_imag
_atom_type_scat_source
C C 0.0033 0.0016 'International Tables Vol C Tables 4.2.6.8 and 6.1.1.4'
H H 0.0000 0.0000 'International Tables Vol C Tables 4.2.6.8 and 6.1.1.4'
N N 0.0061 0.0033 'International Tables Vol C Tables 4.2.6.8 and 6.1.1.4'
O O 0.0106 0.0060 'International Tables Vol C Tables 4.2.6.8 and 6.1.1.4'
Cu Cu 0.3201 1.2651 'International Tables Vol C Tables 4.2.6.8 and 6.1.1.4'
I I -0.4742 1.8119 'International Tables Vol C Tables 4.2.6.8 and 6.1.1.4'
Ce Ce -0.2486 2.6331 'International Tables Vol C Tables 4.2.6.8 and 6.1.1.4'

loop_
_geom_angle_atom_site_label_1
_geom_angle_atom_site_label_2
_geom_angle_atom_site_label_3
_geom_angle
_geom_angle_site_symmetry_1
_geom_angle_site_symmetry_3
O6 Ce1 O2 149.1(3) 2_766 2_565
O6 Ce1 O3 74.0(3) 2_766 2_676
O2 Ce1 O3 135.2(3) 2_565 2_676
O6 Ce1 O1 84.2(3) 2_766 .
O2 Ce1 O1 91.8(3) 2_565 .
O3 Ce1 O1 78.8(3) 2_676 .
O6 Ce1 O4 79.1(3) 2_766 1_544
O2 Ce1 O4 87.2(3) 2_565 1_544
O3 Ce1 O4 124.5(3) 2_676 1_544
O1 Ce1 O4 145.0(3) . 1_544
O6 Ce1 O5 122.5(3) 2_766 1_454
O2 Ce1 O5 79.0(3) 2_565 1_454
O3 Ce1 O5 80.6(3) 2_676 1_454
O1 Ce1 O5 139.5(3) . 1_454
O4 Ce1 O5 74.4(3) 1_544 1_454
O6 Ce1 O7 76.5(4) 2_766 .
O2 Ce1 O7 73.0(4) 2_565 .
O3 Ce1 O7 141.2(4) 2_676 .
O1 Ce1 O7 73.6(3) . .
O4 Ce1 O7 72.7(3) 1_544 .
O5 Ce1 O7 137.3(4) 1_454 .
O6 Ce1 O8 137.9(4) 2_766 .
O2 Ce1 O8 67.3(3) 2_565 .
O3 Ce1 O8 68.2(3) 2_676 .
O1 Ce1 O8 70.9(3) . .
O4 Ce1 O8 138.6(3) 1_544 .
O5 Ce1 O8 69.2(3) 1_454 .
O7 Ce1 O8 124.8(3) . .
Cu1 I1 Cu1 63.46(7) 2_776 .
Cu1 I1 Cu2 115.35(6) 2_776 .
Cu1 I1 Cu2 63.09(6) . .
Cu1 I1 Cu3 117.19(7) 2_776 .
Cu1 I1 Cu3 60.33(6) . .
Cu2 I1 Cu3 58.25(6) . .
Cu2 I2 Cu4 59.54(6) . .
Cu2 I2 Cu1 64.15(6) . .
Cu4 I2 Cu1 60.05(6) . .
Cu3 I3 Cu1 64.04(7) . .
Cu3 I3 Cu4 59.96(7) . .
Cu1 I3 Cu4 59.63(6) . .
Cu4 I4 Cu3 60.20(6) . .
Cu4 I4 Cu2 59.35(6) . .
Cu3 I4 Cu2 60.48(7) . .
I3 Cu1 I1 106.51(8) . 2_776
I3 Cu1 I1 110.95(7) . .
I1 Cu1 I1 116.54(7) 2_776 .
I3 Cu1 Cu4 61.46(7) . .
I1 Cu1 Cu4 134.72(8) 2_776 .
I1 Cu1 Cu4 108.12(7) . .
I3 Cu1 I2 117.41(8) . .
I1 Cu1 I2 99.41(7) 2_776 .
I1 Cu1 I2 105.95(8) . .
Cu4 Cu1 I2 59.84(6) . .
I3 Cu1 Cu3 55.82(6) . .
I1 Cu1 Cu3 153.98(9) 2_776 .
I1 Cu1 Cu3 62.50(6) . .
Cu4 Cu1 Cu3 57.99(7) . .
I2 Cu1 Cu3 105.79(8) . .
I3 Cu1 Cu1 127.60(11) . 2_776
I1 Cu1 Cu1 58.36(6) 2_776 2_776
I1 Cu1 Cu1 58.18(7) . 2_776
Cu4 Cu1 Cu1 164.64(12) . 2_776
I2 Cu1 Cu1 114.64(10) . 2_776
Cu3 Cu1 Cu1 114.47(10) . 2_776
I3 Cu1 Cu2 105.29(8) . .
I1 Cu1 Cu2 146.74(8) 2_776 .
I1 Cu1 Cu2 58.99(6) . .
Cu4 Cu1 Cu2 57.01(7) . .
I2 Cu1 Cu2 56.54(6) . .
Cu3 Cu1 Cu2 57.69(7) . .
Cu1 Cu1 Cu2 107.69(10) 2_776 .
N1 Cu2 I2 111.8(3) . .
N1 Cu2 Cu4 145.1(3) . .
I2 Cu2 Cu4 61.61(6) . .
N1 Cu2 I4 100.8(3) . .
I2 Cu2 I4 113.70(8) . .
Cu4 Cu2 I4 58.93(6) . .
N1 Cu2 Cu3 137.9(3) . .
I2 Cu2 Cu3 110.29(8) . .
Cu4 Cu2 Cu3 59.59(7) . .
I4 Cu2 Cu3 59.12(7) . .
N1 Cu2 I1 105.7(3) . .
I2 Cu2 I1 107.37(7) . .
Cu4 Cu2 I1 108.98(8) . .
I4 Cu2 I1 117.13(7) . .
Cu3 Cu2 I1 63.07(7) . .
N1 Cu2 Cu1 151.0(3) . .
I2 Cu2 Cu1 59.31(6) . .
Cu4 Cu2 Cu1 59.07(7) . .
I4 Cu2 Cu1 108.02(8) . .
Cu3 Cu2 Cu1 60.24(7) . .
I1 Cu2 Cu1 57.93(6) . .
N2 Cu3 I3 114.7(3) . .
N2 Cu3 Cu4 159.7(4) . .
I3 Cu3 Cu4 63.63(7) . .
N2 Cu3 I4 108.1(4) . .
I3 Cu3 I4 113.82(9) . .
Cu4 Cu3 I4 59.17(6) . .
N2 Cu3 Cu2 131.4(3) . .
I3 Cu3 Cu2 112.63(8) . .
Cu4 Cu3 Cu2 59.00(7) . .
I4 Cu3 Cu2 60.40(7) . .
N2 Cu3 Cu1 139.1(4) . .
I3 Cu3 Cu1 60.14(6) . .
Cu4 Cu3 Cu1 59.53(7) . .
I4 Cu3 Cu1 110.49(8) . .
Cu2 Cu3 Cu1 62.07(7) . .
N2 Cu3 I1 94.5(4) . .
I3 Cu3 I1 110.05(8) . .
Cu4 Cu3 I1 105.09(8) . .
I4 Cu3 I1 114.30(8) . .
Cu2 Cu3 I1 58.68(7) . .
Cu1 Cu3 I1 57.17(6) . .
N3 Cu4 I4 115.2(3) . .
N3 Cu4 Cu2 150.7(4) . .
I4 Cu4 Cu2 61.72(6) . .
N3 Cu4 Cu3 145.7(4) . .
I4 Cu4 Cu3 60.63(6) . .
Cu2 Cu4 Cu3 61.42(7) . .
N3 Cu4 I2 103.0(3) . .
I4 Cu4 I2 113.72(8) . .
Cu2 Cu4 I2 58.85(6) . .
Cu3 Cu4 I2 109.54(8) . .
N3 Cu4 Cu1 130.3(3) . .
I4 Cu4 Cu1 114.23(8) . .
Cu2 Cu4 Cu1 63.93(7) . .
Cu3 Cu4 Cu1 62.48(7) . .
I2 Cu4 Cu1 60.11(6) . .
N3 Cu4 I3 99.9(4) . .
I4 Cu4 I3 108.95(7) . .
Cu2 Cu4 I3 108.65(8) . .
Cu3 Cu4 I3 56.41(6) . .
I2 Cu4 I3 115.29(8) . .
Cu1 Cu4 I3 58.91(6) . .
C12 O1 Ce1 141.0(8) . .
C12 O2 Ce1 153.6(9) . 2_565
C24 O3 Ce1 136.6(8) . 2_676
C24 O4 Ce1 145.0(8) . 1_566
C36 O5 Ce1 118.4(8) . 1_656
C36 O6 Ce1 170.3(9) . 2_766
Ce1 O7 H7A 127.7(18) . .
Ce1 O7 H7B 128.3(19) . .
H7A O7 H7B 103.9(18) . .
Ce1 O8 H8A 123.0(19) . .
Ce1 O8 H8B 121.4(19) . .
H8A O8 H8B 113(2) . .
C1 N1 C5 116.0(11) . .
C1 N1 Cu2 120.6(9) . .
C5 N1 Cu2 123.4(9) . .
C17 N2 C13 116.3(11) . .
C17 N2 Cu3 118.3(9) . .
C13 N2 Cu3 125.2(9) . .
C29 N3 C25 116.5(13) . .
C29 N3 Cu4 125.0(9) . .
C25 N3 Cu4 118.0(10) . .
N1 C1 C2 123.2(12) . .
N1 C1 H1 118.4 . .
C2 C1 H1 118.4 . .
C1 C2 C3 120.4(12) . .
C1 C2 H2 119.8 . .
C3 C2 H2 119.8 . .
C4 C3 C2 116.4(11) . .
C4 C3 C6 121.6(11) . .
C2 C3 C6 121.9(11) . .
C5 C4 C3 118.3(12) . .
C5 C4 H4 120.8 . .
C3 C4 H4 120.8 . .
N1 C5 C4 125.3(12) . .
N1 C5 H5 117.3 . .
C4 C5 H5 117.3 . .
C7 C6 C11 117.4(11) . .
C7 C6 C3 120.3(10) . .
C11 C6 C3 122.3(11) . .
C8 C7 C6 121.5(10) . .
C8 C7 H7 119.3 . .
C6 C7 H7 119.3 . .
C7 C8 C9 119.4(10) . .
C7 C8 C12 121.5(9) . .
C9 C8 C12 119.1(10) . .
C10 C9 C8 119.9(11) . .
C10 C9 H9 120.1 . .
C8 C9 H9 120.1 . .
C9 C10 C11 120.3(11) . .
C9 C10 H10 119.9 . .
C11 C10 H10 119.9 . .
C10 C11 C6 121.4(11) . .
C10 C11 H11 119.3 . .
C6 C11 H11 119.3 . .
O2 C12 O1 122.8(10) . .
O2 C12 C8 119.8(9) . .
O1 C12 C8 117.3(10) . .
C14 C13 N2 123.2(13) . .
C14 C13 H13 118.4 . .
N2 C13 H13 118.4 . .
C13 C14 C15 121.8(12) . .
C13 C14 H14 119.1 . .
C15 C14 H14 119.1 . .
C14 C15 C16 115.2(10) . .
C14 C15 C18 126.1(11) . .
C16 C15 C18 118.7(11) . .
C17 C16 C15 117.2(12) . .
C17 C16 H16 121.4 . .
C15 C16 H16 121.4 . .
N2 C17 C16 126.3(13) . .
N2 C17 H17 116.9 . .
C16 C17 H17 116.9 . .
C23 C18 C19 118.2(11) . .
C23 C18 C15 120.2(11) . .
C19 C18 C15 121.5(12) . .
C20 C19 C18 120.9(12) . .
C20 C19 H19 119.5 . .
C18 C19 H19 119.5 . .
C19 C20 C21 119.2(11) . .
C19 C20 C24 120.5(11) . .
C21 C20 C24 120.3(10) . .
C22 C21 C20 121.4(12) . .
C22 C21 H21 119.3 . .
C20 C21 H21 119.3 . .
C21 C22 C23 119.8(14) . .
C21 C22 H22 120.1 . .
C23 C22 H22 120.1 . .
C22 C23 C18 120.3(12) . .
C22 C23 H23 119.8 . .
C18 C23 H23 119.8 . .
O4 C24 O3 125.4(11) . .
O4 C24 C20 117.2(11) . .
O3 C24 C20 117.4(10) . .
N3 C25 C26 121.1(15) . .
N3 C25 H25 119.5 . .
C26 C25 H25 119.5 . .
C25 C26 C27 121.0(13) . .
C25 C26 H26 119.5 . .
C27 C26 H26 119.5 . .
C28 C27 C26 116.1(13) . .
C28 C27 C30 123.0(12) . .
C26 C27 C30 120.8(12) . .
C29 C28 C27 121.7(14) . .
C29 C28 H28 119.2 . .
C27 C28 H28 119.2 . .
C28 C29 N3 123.5(14) . .
C28 C29 H29 118.2 . .
N3 C29 H29 118.2 . .
C31 C30 C35 119.9(13) . .
C31 C30 C27 118.7(10) . .
C35 C30 C27 121.4(12) . .
C32 C31 C30 120.0(11) . .
C32 C31 H31 120.0 . .
C30 C31 H31 120.0 . .
C33 C32 C31 121.3(12) . .
C33 C32 C36 119.6(12) . .
C31 C32 C36 119.1(11) . .
C32 C33 C34 118.5(13) . .
C32 C33 H33 120.8 . .
C34 C33 H33 120.8 . .
C35 C34 C33 120.4(12) . .
C35 C34 H34 119.8 . .
C33 C34 H34 119.8 . .
C34 C35 C30 119.7(14) . .
C34 C35 H35 120.2 . .
C30 C35 H35 120.2 . .
O6 C36 O5 124.1(11) . .
O6 C36 C32 118.6(10) . .
O5 C36 C32 117.3(11) . .
C37 O9 C40 108(2) . .
O9 C37 C38 111(2) . .
O9 C37 H37A 109.5 . .
C38 C37 H37A 109.5 . .
O9 C37 H37B 109.5 . .
C38 C37 H37B 109.5 . .
H37A C37 H37B 108.1 . .
O10 C38 C37 108(2) . .
O10 C38 H38A 110.1 . .
C37 C38 H38A 110.1 . .
O10 C38 H38B 110.1 . .
C37 C38 H38B 110.1 . .
H38A C38 H38B 108.5 . .
C38 O10 C39 112.5(19) . .
O10 C39 C40 109(2) . .
O10 C39 H39A 109.9 . .
C40 C39 H39A 109.9 . .
O10 C39 H39B 109.9 . .
C40 C39 H39B 109.9 . .
H39A C39 H39B 108.3 . .
O9 C40 C39 116(2) . .
O9 C40 H40A 108.2 . .
C39 C40 H40A 108.2 . .
O9 C40 H40B 108.2 . .
C39 C40 H40B 108.2 . .
H40A C40 H40B 107.4 . .
C44 O11 C41 114(3) . .
O11 C41 C42 110(3) . .
O11 C41 H41A 109.7 . .
C42 C41 H41A 109.7 . .
O11 C41 H41B 109.7 . .
C42 C41 H41B 109.7 . .
H41A C41 H41B 108.2 . .
O12 C42 C41 108(3) . .
O12 C42 H42A 110.1 . .
C41 C42 H42A 110.1 . .
O12 C42 H42B 110.1 . .
C41 C42 H42B 110.1 . .
H42A C42 H42B 108.4 . .
C42 O12 C43 113(3) . .
O12 C43 C44 109(3) . .
O12 C43 H43A 109.9 . .
C44 C43 H43A 109.9 . .
O12 C43 H43B 109.9 . .
C44 C43 H43B 109.9 . .
H43A C43 H43B 108.3 . .
O11 C44 C43 126(3) . .
O11 C44 H44A 105.7 . .
C43 C44 H44A 105.7 . .
O11 C44 H44B 105.7 . .
C43 C44 H44B 105.7 . .
H44A C44 H44B 106.2 . .
C48 O13 C45 115(3) . .
O13 C45 C46 109(3) . .
O13 C45 H45A 109.9 . .
C46 C45 H45A 109.9 . .
O13 C45 H45B 109.9 . .
C46 C45 H45B 109.9 . .
H45A C45 H45B 108.3 . .
O14 C46 C45 102(3) . .
O14 C46 H46A 111.3 . .
C45 C46 H46A 111.3 . .
O14 C46 H46B 111.3 . .
C45 C46 H46B 111.3 . .
H46A C46 H46B 109.2 . .
C46 O14 C47 112(3) . .
C48 C47 O14 107(3) . .
C48 C47 H47A 110.2 . .
O14 C47 H47A 110.2 . .
C48 C47 H47B 110.2 . .
O14 C47 H47B 110.2 . .
H47A C47 H47B 108.5 . .
O13 C48 C47 126(3) . .
O13 C48 H48A 105.8 . .
C47 C48 H48A 105.8 . .
O13 C48 H48B 105.8 . .
C47 C48 H48B 105.8 . .
H48A C48 H48B 106.2 . .
C52 O15 C49 109(3) . .
O15 C49 C50 107(3) . .
O15 C49 H49A 110.3 . .
C50 C49 H49A 110.3 . .
O15 C49 H49B 110.3 . .
C50 C49 H49B 110.3 . .
H49A C49 H49B 108.5 . .
O16 C50 C49 106(3) . .
O16 C50 H50A 110.4 . .
C49 C50 H50A 110.4 . .
O16 C50 H50B 110.4 . .
C49 C50 H50B 110.4 . .
H50A C50 H50B 108.6 . .
C50 O16 C51 113(3) . .
O16 C51 C52 108(3) . .
O16 C51 H51A 110.2 . .
C52 C51 H51A 110.2 . .
O16 C51 H51B 110.2 . .
C52 C51 H51B 110.2 . .
H51A C51 H51B 108.5 . .
O15 C52 C51 119(3) . .
O15 C52 H52A 107.6 . .
C51 C52 H52A 107.6 . .
O15 C52 H52B 107.6 . .
C51 C52 H52B 107.6 . .
H52A C52 H52B 107.0 . .

loop_
_geom_bond_atom_site_label_1
_geom_bond_atom_site_label_2
_geom_bond_distance
_geom_bond_site_symmetry_2
Ce1 O6 2.405(10) 2_766
Ce1 O2 2.412(9) 2_565
Ce1 O3 2.422(9) 2_676
Ce1 O1 2.433(8) .
Ce1 O4 2.435(8) 1_544
Ce1 O5 2.462(9) 1_454
Ce1 O7 2.559(10) .
Ce1 O8 2.690(10) .
I1 Cu1 2.696(2) 2_776
I1 Cu1 2.701(2) .
I1 Cu2 2.732(2) .
I1 Cu3 2.851(3) .
I2 Cu2 2.635(2) .
I2 Cu4 2.708(2) .
I2 Cu1 2.716(2) .
I3 Cu3 2.569(2) .
I3 Cu1 2.694(2) .
I3 Cu4 2.763(3) .
I4 Cu4 2.642(2) .
I4 Cu3 2.682(2) .
I4 Cu2 2.717(2) .
Cu1 I1 2.696(2) 2_776
Cu1 Cu4 2.714(3) .
Cu1 Cu3 2.793(3) .
Cu1 Cu1 2.838(4) 2_776
Cu1 Cu2 2.842(3) .
Cu2 N1 2.016(10) .
Cu2 Cu4 2.654(3) .
Cu2 Cu3 2.719(3) .
Cu3 N2 2.026(10) .
Cu3 Cu4 2.670(3) .
Cu4 N3 2.023(11) .
O1 C12 1.297(13) .
O2 C12 1.260(14) .
O2 Ce1 2.412(9) 2_565
O3 C24 1.283(15) .
O3 Ce1 2.422(9) 2_676
O4 C24 1.268(14) .
O4 Ce1 2.435(8) 1_566
O5 C36 1.276(14) .
O5 Ce1 2.462(9) 1_656
O6 C36 1.255(15) .
O6 Ce1 2.405(10) 2_766
O7 H7A 0.997(17) .
O7 H7B 1.000(17) .
O8 H8A 0.951(18) .
O8 H8B 0.957(18) .
N1 C1 1.332(17) .
N1 C5 1.333(16) .
N2 C17 1.320(17) .
N2 C13 1.366(18) .
N3 C29 1.361(18) .
N3 C25 1.371(19) .
C1 C2 1.378(19) .
C1 H1 0.9300 .
C2 C3 1.399(18) .
C2 H2 0.9300 .
C3 C4 1.392(18) .
C3 C6 1.486(17) .
C4 C5 1.384(17) .
C4 H4 0.9300 .
C5 H5 0.9300 .
C6 C7 1.389(15) .
C6 C11 1.411(16) .
C7 C8 1.385(15) .
C7 H7 0.9300 .
C8 C9 1.407(15) .
C8 C12 1.487(15) .
C9 C10 1.367(17) .
C9 H9 0.9300 .
C10 C11 1.378(18) .
C10 H10 0.9300 .
C11 H11 0.9300 .
C13 C14 1.325(18) .
C13 H13 0.9300 .
C14 C15 1.409(18) .
C14 H14 0.9300 .
C15 C16 1.454(17) .
C15 C18 1.483(16) .
C16 C17 1.362(18) .
C16 H16 0.9300 .
C17 H17 0.9300 .
C18 C23 1.401(18) .
C18 C19 1.416(16) .
C19 C20 1.373(15) .
C19 H19 0.9300 .
C20 C21 1.386(18) .
C20 C24 1.488(16) .
C21 C22 1.374(19) .
C21 H21 0.9300 .
C22 C23 1.386(18) .
C22 H22 0.9300 .
C23 H23 0.9300 .
C25 C26 1.38(2) .
C25 H25 0.9300 .
C26 C27 1.392(18) .
C26 H26 0.9300 .
C27 C28 1.376(18) .
C27 C30 1.499(18) .
C28 C29 1.332(19) .
C28 H28 0.9300 .
C29 H29 0.9300 .
C30 C31 1.401(18) .
C30 C35 1.417(19) .
C31 C32 1.396(17) .
C31 H31 0.9300 .
C32 C33 1.373(17) .
C32 C36 1.508(17) .
C33 C34 1.45(2) .
C33 H33 0.9300 .
C34 C35 1.37(2) .
C34 H34 0.9300 .
C35 H35 0.9300 .
O9 C37 1.393(16) .
O9 C40 1.409(16) .
C37 C38 1.449(17) .
C37 H37A 0.9700 .
C37 H37B 0.9700 .
C38 O10 1.430(16) .
C38 H38A 0.9700 .
C38 H38B 0.9700 .
O10 C39 1.435(16) .
C39 C40 1.445(17) .
C39 H39A 0.9700 .
C39 H39B 0.9700 .
C40 H40A 0.9700 .
C40 H40B 0.9700 .
O11 C44 1.36(2) .
O11 C41 1.38(2) .
C41 C42 1.45(2) .
C41 H41A 0.9700 .
C41 H41B 0.9700 .
C42 O12 1.40(2) .
C42 H42A 0.9700 .
C42 H42B 0.9700 .
O12 C43 1.41(2) .
C43 C44 1.42(2) .
C43 H43A 0.9700 .
C43 H43B 0.9700 .
C44 H44A 0.9700 .
C44 H44B 0.9700 .
O13 C48 1.35(2) .
O13 C45 1.38(2) .
C45 C46 1.46(2) .
C45 H45A 0.9700 .
C45 H45B 0.9700 .
C46 O14 1.41(2) .
C46 H46A 0.9700 .
C46 H46B 0.9700 .
O14 C47 1.42(2) .
C47 C48 1.42(2) .
C47 H47A 0.9700 .
C47 H47B 0.9700 .
C48 H48A 0.9700 .
C48 H48B 0.9700 .
O15 C52 1.38(2) .
O15 C49 1.38(2) .
C49 C50 1.45(2) .
C49 H49A 0.9700 .
C49 H49B 0.9700 .
C50 O16 1.41(2) .
C50 H50A 0.9700 .
C50 H50B 0.9700 .
O16 C51 1.41(2) .
C51 C52 1.43(2) .
C51 H51A 0.9700 .
C51 H51B 0.9700 .
C52 H52A 0.9700 .
C52 H52B 0.9700 .

loop_
_geom_hbond_atom_site_label_D
_geom_hbond_atom_site_label_H
_geom_hbond_atom_site_label_A
_geom_hbond_distance_DH
_geom_hbond_distance_HA
_geom_hbond_distance_DA
_geom_hbond_angle_DHA
_geom_hbond_site_symmetry_A
O7 H7A O8 0.997(17) 2.15(6) 3.047(15) 148(9) 2_565
O7 H7A O2 0.997(17) 2.37(4) 3.051(13) 124(3) .
O7 H7B O12 1.000(17) 1.78(4) 2.77(3) 171(5) .
O8 H8B O13 0.957(18) 2.10(5) 3.02(4) 162(10) 1_454
